data_1001351
loop_
_publ_author_name
'Gasperin, M'

_publ_section_title
;
Na~2~U~2~O~7~: Synthese et structure d'un monocristal
;
_journal_coden_ASTM JCOMAH
_journal_name_full 'Journal of the Less-Common Metals'
_journal_page_first 83
_journal_page_last 90
_journal_paper_doi 10.1016/0022-5088(86)90198-0
_journal_volume 119
_journal_year 1986
_chemical_formula_structural 'Na (U O1.5) O2'
_chemical_formula_sum 'Na O3.5 U'
_chemical_name_systematic 'Sodium uranate *'
_space_group_IT_number 166
_symmetry_cell_setting trigonal
_symmetry_space_group_name_Hall '-R 3 2"'
_symmetry_space_group_name_H-M 'R -3 m :H'
_cell_angle_alpha 90
_cell_angle_beta 90
_cell_angle_gamma 120
_cell_formula_units_Z 3
_cell_length_a 3.911(2)
_cell_length_b 3.911(2)
_cell_length_c 17.857(5)
_cell_volume 236.5
_refine_ls_R_factor_all 0.082
_cod_original_sg_symbol_H-M 'R -3 m H'
_cod_database_code 1001351

loop_
_symmetry_equiv_pos_as_xyz
x,y,z
-y,x-y,z
y-x,-x,z
-y,-x,z
x,x-y,z
y-x,y,z
-x,-y,-z
y,y-x,-z
x-y,x,-z
y,x,-z
-x,y-x,-z
x-y,-y,-z
1/3+x,2/3+y,2/3+z
2/3+x,1/3+y,1/3+z
1/3-y,2/3+x-y,2/3+z
2/3-y,1/3+x-y,1/3+z
1/3-x+y,2/3-x,2/3+z
2/3-x+y,1/3-x,1/3+z
1/3-y,2/3-x,2/3+z
2/3-y,1/3-x,1/3+z
1/3+x,2/3+x-y,2/3+z
2/3+x,1/3+x-y,1/3+z
1/3-x+y,2/3+y,2/3+z
2/3-x+y,1/3+y,1/3+z
1/3-x,2/3-y,2/3-z
2/3-x,1/3-y,1/3-z
1/3+y,2/3-x+y,2/3-z
2/3+y,1/3-x+y,1/3-z
1/3+x-y,2/3+x,2/3-z
2/3+x-y,1/3+x,1/3-z
1/3+y,2/3+x,2/3-z
2/3+y,1/3+x,1/3-z
1/3-x,2/3-x+y,2/3-z
2/3-x,1/3-x+y,1/3-z
1/3+x-y,2/3-y,2/3-z
2/3+x-y,1/3-y,1/3-z

loop_
_atom_site_label
_atom_site_type_symbol
_atom_site_symmetry_multiplicity
_atom_site_Wyckoff_symbol
_atom_site_fract_x
_atom_site_fract_y
_atom_site_fract_z
_atom_site_occupancy
_atom_site_attached_hydrogens
_atom_site_calc_flag
U1 U6+ 36 i -0.0163(13) -0.0600(6) 0.0054(1) 0.0833 0 d
Na1 Na1+ 3 b 0. 0. 0.5 1. 0 d
O1 O2- 6 c 0. 0. 0.1048(22) 0.75 0 d
O2 O2- 18 h 0.0455(15) -0.0455 0.3514(22) 0.332 0 d

loop_
_atom_type_symbol
_atom_type_oxidation_number
U6+ 6.000
Na1+ 1.000
O2- -2.000
